data_7250328
loop_
_publ_author_name
'Mohan, Sharath'
'Valkonen, Arto'
'Rissanen, Kari'
'Ward, Jas S.'

_publ_section_title
;
 Hierarchical iodine(i) complexes of nicotinamide
;
_journal_issue 20
_journal_name_full CrystEngComm
_journal_page_first 3295
_journal_page_last 3301
_journal_paper_doi 10.1039/D5CE00339C
_journal_volume 27
_journal_year 2025
_chemical_formula_moiety 'C12 H12 I N4 O2, F6 P'
_chemical_formula_sum 'C12 H12 F6 I N4 O2 P'
_chemical_formula_weight 516.13
_space_group_crystal_system monoclinic
_space_group_IT_number 14
_space_group_name_Hall '-P 2yn'
_space_group_name_H-M_alt 'P 1 21/n 1'
_atom_sites_solution_hydrogens geom
_atom_sites_solution_primary dual
_audit_creation_date 2023-04-21
_audit_creation_method
;
Olex2 1.2
(compiled 2018.05.29 svn.r3508 for OlexSys, GUI svn.r5506)
;
_audit_update_record
;
2025-03-21 deposited with the CCDC.	2025-04-24 downloaded from the CCDC.
;
_cell_angle_alpha 90
_cell_angle_beta 90.9350(10)
_cell_angle_gamma 90
_cell_formula_units_Z 4
_cell_length_a 10.90190(10)
_cell_length_b 12.7011(2)
_cell_length_c 12.2951(2)
_cell_measurement_reflns_used 9902
_cell_measurement_temperature 120.01(10)
_cell_measurement_theta_max 75.9350
_cell_measurement_theta_min 3.4700
_cell_volume 1702.23(4)
_computing_cell_refinement 'CrysAlisPro 1.171.42.80a (Rigaku OD, 2023)'
_computing_data_collection 'CrysAlisPro 1.171.42.80a (Rigaku OD, 2023)'
_computing_data_reduction 'CrysAlisPro 1.171.42.80a (Rigaku OD, 2023)'
_computing_molecular_graphics 'Olex2 (Dolomanov et al., 2009)'
_computing_publication_material 'Olex2 (Dolomanov et al., 2009)'
_computing_structure_refinement 'ShelXL (Sheldrick, 2015)'
_computing_structure_solution 'ShelXT (Sheldrick, 2015)'
_diffrn_ambient_environment N~2~
_diffrn_ambient_temperature 120.01(10)
_diffrn_detector 'Hybrid Pixel Array Detector'
_diffrn_detector_area_resol_mean 10.0000
_diffrn_detector_type 'HyPix-Arc 100'
_diffrn_measured_fraction_theta_full 1.000
_diffrn_measured_fraction_theta_max 1.000
_diffrn_measurement_details
;
List of Runs (angles in degrees, time in seconds):

  # Type    Start    End  Width  t~exp~   \w     \q     \k     \f   Frames
#--------------------------------------------------------------------------
  1  \w     19.00  47.00   0.50    0.30    --   52.72 -32.00-172.00   56
  2  \w     61.00  86.00   0.50    0.30    --   52.72  32.00 -13.00   50
  3  \w     62.00  87.00   0.50    0.30    --   53.07  32.00 -13.00   50
  4  \w     -4.00  21.00   0.50    0.30    --   53.07 -32.00-172.00   50
  5  \w    120.00 146.00   0.50    0.80    --  101.90  32.00 -13.00   52
  6  \w     44.00  69.00   0.50    0.80    --  101.90 -32.00-172.00   50
  7  \w     50.00 121.00   0.50    0.30    --   52.72  37.00-150.00  142
  8  \w     37.00  95.00   0.50    0.30    --   53.07-125.00-180.00  116
  9  \w     56.00  96.00   0.50    0.30    --   53.07-125.00  60.00   80
 10  \w    -16.00  48.00   0.50    0.30    --   53.07 -37.00  60.00  128
 11  \w    -17.00  57.00   0.50    0.30    --   53.07 -37.00 -90.00  148
 12  \w     41.00  66.00   0.50    0.30    --   53.07-125.00-120.00   50
 13  \w     66.00 104.00   0.50    0.80    --  101.90 -37.00-120.00   76
 14  \w     75.00 101.00   0.50    0.80    --  101.90 -99.00  30.00   52
 15  \w     44.00  95.00   0.50    0.80    --  101.90 -99.00-150.00  102
 16  \w     90.00 167.00   0.50    0.80    --  101.90  19.00 -60.00  154
 17  \w     59.00 101.00   0.50    0.80    --  101.90 -99.00 120.00   84
 18  \w     37.00  62.00   0.50    0.80    --  101.90 -37.00-120.00   50
 19  \w     43.00 101.00   0.50    0.80    --  101.90 -99.00-120.00  116
 20  \w     67.00  93.00   0.50    0.80    --  101.90 -99.00 -90.00   52
 21  \w     95.00 170.00   0.50    0.80    --  101.90  57.00   0.00  150
 22  \w     38.00  99.00   0.50    0.80    --  101.90 -37.00  60.00  122
 23  \w     39.00 106.00   0.50    0.80    --  101.90 -57.00   0.00  134
;
_diffrn_measurement_device 'four-circle diffractometer'
_diffrn_measurement_device_type 'SuperNova, Dualflex, HyPix-Arc 100'
_diffrn_measurement_method '\w scans'
_diffrn_orient_matrix_type 'CrysAlisPro convention (1999,Acta A55,543-557)'
_diffrn_orient_matrix_UB_11 0.1403267000
_diffrn_orient_matrix_UB_12 0.0022544000
_diffrn_orient_matrix_UB_13 -0.0135280000
_diffrn_orient_matrix_UB_21 -0.0171599000
_diffrn_orient_matrix_UB_22 0.0499830000
_diffrn_orient_matrix_UB_23 -0.1133887000
_diffrn_orient_matrix_UB_31 0.0050369000
_diffrn_orient_matrix_UB_32 0.1104052000
_diffrn_orient_matrix_UB_33 0.0515358000
_diffrn_radiation_monochromator mirror
_diffrn_radiation_probe x-ray
_diffrn_radiation_type CuK\a
_diffrn_radiation_wavelength 1.54184
_diffrn_reflns_av_R_equivalents 0.0311
_diffrn_reflns_av_unetI/netI 0.0256
_diffrn_reflns_Laue_measured_fraction_full 1.000
_diffrn_reflns_Laue_measured_fraction_max 1.000
_diffrn_reflns_limit_h_max 12
_diffrn_reflns_limit_h_min -13
_diffrn_reflns_limit_k_max 15
_diffrn_reflns_limit_k_min -11
_diffrn_reflns_limit_l_max 15
_diffrn_reflns_limit_l_min -15
_diffrn_reflns_number 12982
_diffrn_reflns_point_group_measured_fraction_full 1.000
_diffrn_reflns_point_group_measured_fraction_max 1.000
_diffrn_reflns_theta_full 67.684
_diffrn_reflns_theta_max 74.501
_diffrn_reflns_theta_min 5.007
_diffrn_source 'micro-focus sealed X-ray tube'
_diffrn_source_type 'SuperNova (Cu) X-ray Source'
_exptl_absorpt_coefficient_mu 16.438
_exptl_absorpt_correction_T_max 0.470
_exptl_absorpt_correction_T_min 0.158
_exptl_absorpt_correction_type gaussian
_exptl_absorpt_process_details
;
CrysAlisPro 1.171.42.80a (Rigaku Oxford Diffraction, 2023)
Numerical absorption correction based on gaussian integration over
a multifaceted crystal model
Empirical absorption correction using spherical harmonics,
implemented in SCALE3 ABSPACK scaling algorithm.
;
_exptl_crystal_colour colourless
_exptl_crystal_colour_primary colourless
_exptl_crystal_density_diffrn 2.014
_exptl_crystal_description block
_exptl_crystal_F_000 1000
_exptl_crystal_recrystallization_method 'Re-crystallisation from solvent: methanol/diethylether'
_exptl_crystal_size_max 0.19
_exptl_crystal_size_mid 0.15
_exptl_crystal_size_min 0.11
_refine_diff_density_max 0.877
_refine_diff_density_min -1.242
_refine_diff_density_rms 0.102
_refine_ls_extinction_method none
_refine_ls_goodness_of_fit_ref 1.091
_refine_ls_hydrogen_treatment constr
_refine_ls_matrix_type full
_refine_ls_number_parameters 235
_refine_ls_number_reflns 3479
_refine_ls_number_restraints 0
_refine_ls_restrained_S_all 1.091
_refine_ls_R_factor_all 0.0311
_refine_ls_R_factor_gt 0.0305
_refine_ls_shift/su_max 0.001
_refine_ls_shift/su_mean 0.000
_refine_ls_structure_factor_coef Fsqd
_refine_ls_weighting_details 'w=1/[\s^2^(Fo^2^)+(0.0382P)^2^+3.4736P] where P=(Fo^2^+2Fc^2^)/3'
_refine_ls_weighting_scheme calc
_refine_ls_wR_factor_gt 0.0790
_refine_ls_wR_factor_ref 0.0794
_reflns_Friedel_coverage 0.000
_reflns_number_gt 3389
_reflns_number_total 3479
_reflns_threshold_expression 'I > 2\s(I)'
_cod_data_source_file d5ce00339c2.cif
_cod_data_source_block 3_NS
_cod_depositor_comments 'Adding full bibliography for 7250325--7250334.cif.'
_cod_original_sg_symbol_H-M P21/n
_cod_database_code 7250328
_shelxl_version_number 2014/6
_shelx_space_group_comment
;
The symmetry employed for this shelxl refinement is uniquely defined
by the following loop, which should always be used as a source of
symmetry information in preference to the above space-group names.
They are only intended as comments.
;
_shelx_estimated_absorpt_t_max 0.265
_shelx_estimated_absorpt_t_min 0.146
_diffrn_oxdiff_digest_frames
;
019e216d949873fc7b9082d3e97863fdda020642ebd
;
_reflns_odcompleteness_completeness 99.97
_reflns_odcompleteness_iscentric 1
_reflns_odcompleteness_theta 74.33
_olex2_refinement_description
;
1. Fixed Uiso
 At 1.2 times of:
  All C(H) groups, All N(H,H) groups
2.a Aromatic/amide H refined with riding coordinates:
 C2(H2), C4(H4), C5(H5), C6(H6), C12(H12), C14(H14), C15(H15), C16(H16)
2.b X=CH2 refined with riding coordinates:
 N9(H9A,H9B), N19(H19A,H19B)
;
_olex2_submission_special_instructions 'No special instructions were received'
_oxdiff_exptl_absorpt_empirical_details
;
Empirical correction (ABSPACK) includes:
- Absorption correction using spherical harmonics
- Frame scaling
;
_oxdiff_exptl_absorpt_empirical_full_max 1.205
_oxdiff_exptl_absorpt_empirical_full_min 0.860

loop_
_space_group_symop_operation_xyz
'x, y, z'
'-x+1/2, y+1/2, -z+1/2'
'-x, -y, -z'
'x-1/2, -y-1/2, z-1/2'

loop_
_atom_site_label
_atom_site_type_symbol
_atom_site_fract_x
_atom_site_fract_y
_atom_site_fract_z
_atom_site_U_iso_or_equiv
_atom_site_adp_type
_atom_site_occupancy
_atom_site_site_symmetry_order
_atom_site_calc_flag
_atom_site_refinement_flags_posn
_atom_site_refinement_flags_adp
_atom_site_refinement_flags_occupancy
_atom_site_disorder_assembly
_atom_site_disorder_group
I1 I 0.31940(2) 0.05056(2) 0.45063(2) 0.02327(9) Uani 1 1 d . . . . .
O8 O 0.3988(3) 0.41817(19) 0.6723(2) 0.0298(5) Uani 1 1 d . . . . .
O18 O 0.1252(3) 0.23396(19) 0.0798(2) 0.0316(6) Uani 1 1 d . . . . .
N1 N 0.3653(3) 0.1032(2) 0.6228(2) 0.0231(6) Uani 1 1 d . . . . .
N9 N 0.4258(4) 0.4054(2) 0.8528(2) 0.0368(8) Uani 1 1 d . . . . .
H9A H 0.4332 0.4740 0.8603 0.044 Uiso 1 1 calc R . . . .
H9B H 0.4310 0.3642 0.9103 0.044 Uiso 1 1 calc R . . . .
N11 N 0.2698(3) 0.0062(2) 0.2783(2) 0.0226(6) Uani 1 1 d . . . . .
N19 N 0.0977(3) 0.1248(2) -0.0636(2) 0.0296(6) Uani 1 1 d . . . . .
H19A H 0.0647 0.1747 -0.1041 0.036 Uiso 1 1 calc R . . . .
H19B H 0.1062 0.0609 -0.0902 0.036 Uiso 1 1 calc R . . . .
C2 C 0.3769(3) 0.2061(3) 0.6417(3) 0.0227(6) Uani 1 1 d . . . . .
H2 H 0.3720 0.2536 0.5820 0.027 Uiso 1 1 calc R . . . .
C3 C 0.3958(3) 0.2462(3) 0.7459(3) 0.0226(6) Uani 1 1 d . . . . .
C4 C 0.4024(3) 0.1759(3) 0.8319(3) 0.0260(7) Uani 1 1 d . . . . .
H4 H 0.4135 0.2008 0.9043 0.031 Uiso 1 1 calc R . . . .
C5 C 0.3925(4) 0.0688(3) 0.8112(3) 0.0280(7) Uani 1 1 d . . . . .
H5 H 0.3987 0.0196 0.8692 0.034 Uiso 1 1 calc R . . . .
C6 C 0.3737(3) 0.0341(3) 0.7060(3) 0.0265(7) Uani 1 1 d . . . . .
H6 H 0.3665 -0.0392 0.6919 0.032 Uiso 1 1 calc R . . . .
C7 C 0.4067(3) 0.3637(3) 0.7545(3) 0.0244(7) Uani 1 1 d . . . . .
C12 C 0.2212(3) 0.0791(3) 0.2122(3) 0.0235(6) Uani 1 1 d . . . . .
H12 H 0.2076 0.1479 0.2396 0.028 Uiso 1 1 calc R . . . .
C13 C 0.1897(3) 0.0572(2) 0.1039(3) 0.0217(7) Uani 1 1 d . . . . .
C14 C 0.2138(4) -0.0434(3) 0.0654(3) 0.0259(7) Uani 1 1 d . . . . .
H14 H 0.1963 -0.0609 -0.0084 0.031 Uiso 1 1 calc R . . . .
C15 C 0.2636(3) -0.1182(3) 0.1354(3) 0.0285(7) Uani 1 1 d . . . . .
H15 H 0.2791 -0.1875 0.1100 0.034 Uiso 1 1 calc R . . . .
C16 C 0.2904(3) -0.0919(3) 0.2418(3) 0.0256(7) Uani 1 1 d . . . . .
H16 H 0.3238 -0.1434 0.2898 0.031 Uiso 1 1 calc R . . . .
C17 C 0.1350(3) 0.1460(3) 0.0388(3) 0.0247(7) Uani 1 1 d . . . . .
P101 P 0.47931(8) 0.74430(7) 0.85659(7) 0.02417(18) Uani 1 1 d . . . . .
F102 F 0.4164(3) 0.63825(17) 0.81263(19) 0.0439(6) Uani 1 1 d . . . . .
F103 F 0.4057(2) 0.7311(2) 0.9674(2) 0.0453(6) Uani 1 1 d . . . . .
F104 F 0.5403(2) 0.85001(19) 0.90209(19) 0.0420(6) Uani 1 1 d . . . . .
F105 F 0.5536(3) 0.7554(2) 0.74690(19) 0.0502(7) Uani 1 1 d . . . . .
F106 F 0.5886(2) 0.6782(2) 0.9105(2) 0.0525(7) Uani 1 1 d . . . . .
F107 F 0.3698(2) 0.8098(2) 0.8050(3) 0.0547(8) Uani 1 1 d . . . . .

loop_
_atom_site_aniso_label
_atom_site_aniso_U_11
_atom_site_aniso_U_22
_atom_site_aniso_U_33
_atom_site_aniso_U_23
_atom_site_aniso_U_13
_atom_site_aniso_U_12
I1 0.03214(14) 0.01901(13) 0.01852(13) -0.00146(7) -0.00357(8) 0.00084(7)
O8 0.0488(15) 0.0182(11) 0.0222(12) 0.0012(10) -0.0055(11) 0.0000(11)
O18 0.0441(15) 0.0211(12) 0.0292(13) -0.0041(10) -0.0104(11) 0.0051(11)
N1 0.0300(14) 0.0198(13) 0.0195(13) -0.0014(11) -0.0045(10) -0.0004(11)
N9 0.071(2) 0.0169(14) 0.0217(15) 0.0003(12) -0.0136(15) -0.0016(15)
N11 0.0292(14) 0.0201(14) 0.0185(13) -0.0034(10) -0.0032(10) -0.0021(11)
N19 0.0458(18) 0.0216(14) 0.0212(14) -0.0019(11) -0.0085(12) 0.0027(13)
C2 0.0289(16) 0.0184(15) 0.0206(15) 0.0001(12) -0.0027(12) 0.0013(13)
C3 0.0302(17) 0.0193(16) 0.0184(15) 0.0018(12) -0.0018(12) 0.0013(13)
C4 0.0353(18) 0.0226(17) 0.0199(15) 0.0033(13) -0.0042(13) -0.0005(14)
C5 0.040(2) 0.0226(17) 0.0211(17) 0.0061(13) -0.0056(14) -0.0014(14)
C6 0.0338(18) 0.0182(15) 0.0273(18) 0.0003(13) -0.0024(14) -0.0015(14)
C7 0.0323(17) 0.0196(16) 0.0212(16) 0.0009(12) -0.0047(13) 0.0016(13)
C12 0.0299(17) 0.0186(15) 0.0220(16) -0.0022(13) -0.0047(13) 0.0004(13)
C13 0.0235(16) 0.0203(16) 0.0213(16) -0.0004(12) -0.0021(12) -0.0039(12)
C14 0.0342(18) 0.0242(18) 0.0193(16) -0.0038(12) -0.0046(13) -0.0007(14)
C15 0.0410(19) 0.0191(16) 0.0251(17) -0.0034(13) -0.0047(14) 0.0014(14)
C16 0.0335(17) 0.0208(17) 0.0226(16) 0.0001(13) -0.0016(13) 0.0018(14)
C17 0.0283(17) 0.0217(16) 0.0238(16) -0.0001(13) -0.0047(13) -0.0022(13)
P101 0.0319(4) 0.0201(4) 0.0204(4) 0.0010(3) -0.0026(3) 0.0000(3)
F102 0.0789(18) 0.0232(11) 0.0293(11) -0.0040(9) -0.0048(11) -0.0111(11)
F103 0.0537(15) 0.0478(14) 0.0348(12) -0.0118(11) 0.0151(11) -0.0156(12)
F104 0.0456(13) 0.0384(13) 0.0419(13) -0.0048(10) -0.0013(10) -0.0184(11)
F105 0.0664(17) 0.0588(16) 0.0255(12) 0.0025(11) 0.0081(11) -0.0133(13)
F106 0.0480(14) 0.0562(16) 0.0531(16) 0.0174(13) -0.0058(12) 0.0200(13)
F107 0.0396(13) 0.0340(13) 0.090(2) 0.0221(14) -0.0232(13) -0.0024(11)

loop_
_atom_type_symbol
_atom_type_description
_atom_type_scat_dispersion_real
_atom_type_scat_dispersion_imag
_atom_type_scat_source
C C 0.0181 0.0091 'International Tables Vol C Tables 4.2.6.8 and 6.1.1.4'
H H 0.0000 0.0000 'International Tables Vol C Tables 4.2.6.8 and 6.1.1.4'
F F 0.0727 0.0534 'International Tables Vol C Tables 4.2.6.8 and 6.1.1.4'
I I -0.3257 6.8362 'International Tables Vol C Tables 4.2.6.8 and 6.1.1.4'
N N 0.0311 0.0180 'International Tables Vol C Tables 4.2.6.8 and 6.1.1.4'
O O 0.0492 0.0322 'International Tables Vol C Tables 4.2.6.8 and 6.1.1.4'
P P 0.2955 0.4335 'International Tables Vol C Tables 4.2.6.8 and 6.1.1.4'

loop_
_exptl_crystal_face_index_h
_exptl_crystal_face_index_k
_exptl_crystal_face_index_l
_exptl_crystal_face_perp_dist
0 -6 6 0.0644
0 6 6 0.0640
0 -6 -6 0.0640
-7 0 -1 0.0856
7 0 1 0.0956
-6 3 3 0.0779
-3 -7 -2 0.0776
-3 7 4 0.0680
5 0 -6 0.0290
-1 7 4 0.0638
2 3 -7 0.0441
-2 -6 4 0.0710
1 -4 -7 0.0565
-3 -3 -6 0.0833
-4 5 -4 0.0746
-2 8 -1 0.0648
4 1 7 0.0861
3 -7 3 0.0860
4 -5 4 0.0834
-6 5 0 0.0731
-5 -3 5 0.0800
-4 1 6 0.0832
-2 -8 0 0.0756
0 -3 7 0.0632
0 3 7 0.0664
-2 7 -4 0.0594
-2 3 -7 0.0689
-1 -4 -7 0.0689
3 6 4 0.0836

loop_
_geom_angle_atom_site_label_1
_geom_angle_atom_site_label_2
_geom_angle_atom_site_label_3
_geom_angle
_geom_angle_site_symmetry_1
_geom_angle_site_symmetry_3
_geom_angle_publ_flag
N11 I1 N1 177.18(10) . . ?
C2 N1 I1 118.0(2) . . ?
C2 N1 C6 120.0(3) . . ?
C6 N1 I1 121.8(2) . . ?
H9A N9 H9B 120.0 . . ?
C7 N9 H9A 120.0 . . ?
C7 N9 H9B 120.0 . . ?
C12 N11 I1 119.1(2) . . ?
C12 N11 C16 120.4(3) . . ?
C16 N11 I1 120.5(2) . . ?
H19A N19 H19B 120.0 . . ?
C17 N19 H19A 120.0 . . ?
C17 N19 H19B 120.0 . . ?
N1 C2 H2 119.0 . . ?
N1 C2 C3 122.1(3) . . ?
C3 C2 H2 119.0 . . ?
C2 C3 C7 116.1(3) . . ?
C4 C3 C2 118.2(3) . . ?
C4 C3 C7 125.7(3) . . ?
C3 C4 H4 120.4 . . ?
C3 C4 C5 119.3(3) . . ?
C5 C4 H4 120.4 . . ?
C4 C5 H5 120.2 . . ?
C6 C5 C4 119.7(3) . . ?
C6 C5 H5 120.2 . . ?
N1 C6 C5 120.7(3) . . ?
N1 C6 H6 119.6 . . ?
C5 C6 H6 119.6 . . ?
O8 C7 N9 122.1(3) . . ?
O8 C7 C3 119.9(3) . . ?
N9 C7 C3 118.0(3) . . ?
N11 C12 H12 119.0 . . ?
N11 C12 C13 122.1(3) . . ?
C13 C12 H12 119.0 . . ?
C12 C13 C17 116.6(3) . . ?
C14 C13 C12 117.6(3) . . ?
C14 C13 C17 125.8(3) . . ?
C13 C14 H14 120.2 . . ?
C15 C14 C13 119.5(3) . . ?
C15 C14 H14 120.2 . . ?
C14 C15 H15 120.1 . . ?
C16 C15 C14 119.9(3) . . ?
C16 C15 H15 120.1 . . ?
N11 C16 C15 120.5(3) . . ?
N11 C16 H16 119.7 . . ?
C15 C16 H16 119.7 . . ?
O18 C17 N19 122.6(3) . . ?
O18 C17 C13 120.0(3) . . ?
N19 C17 C13 117.4(3) . . ?
F103 P101 F102 88.96(13) . . ?
F104 P101 F102 179.00(14) . . ?
F104 P101 F103 90.06(13) . . ?
F105 P101 F102 90.53(14) . . ?
F105 P101 F103 178.96(16) . . ?
F105 P101 F104 90.45(14) . . ?
F105 P101 F106 90.67(16) . . ?
F106 P101 F102 90.59(15) . . ?
F106 P101 F103 88.43(15) . . ?
F106 P101 F104 89.60(15) . . ?
F107 P101 F102 89.46(14) . . ?
F107 P101 F103 90.61(16) . . ?
F107 P101 F104 90.33(14) . . ?
F107 P101 F105 90.30(16) . . ?
F107 P101 F106 179.04(17) . . ?

loop_
_geom_bond_atom_site_label_1
_geom_bond_atom_site_label_2
_geom_bond_distance
_geom_bond_site_symmetry_2
_geom_bond_publ_flag
I1 N1 2.268(3) . ?
I1 N11 2.250(3) . ?
O8 C7 1.227(4) . ?
O18 C17 1.231(4) . ?
N1 C2 1.333(4) . ?
N1 C6 1.349(4) . ?
N9 H9A 0.8800 . ?
N9 H9B 0.8800 . ?
N9 C7 1.332(4) . ?
N11 C12 1.336(4) . ?
N11 C16 1.344(4) . ?
N19 H19A 0.8800 . ?
N19 H19B 0.8800 . ?
N19 C17 1.344(4) . ?
C2 H2 0.9500 . ?
C2 C3 1.392(5) . ?
C3 C4 1.385(5) . ?
C3 C7 1.501(5) . ?
C4 H4 0.9500 . ?
C4 C5 1.388(5) . ?
C5 H5 0.9500 . ?
C5 C6 1.379(5) . ?
C6 H6 0.9500 . ?
C12 H12 0.9500 . ?
C12 C13 1.397(5) . ?
C13 C14 1.390(5) . ?
C13 C17 1.501(5) . ?
C14 H14 0.9500 . ?
C14 C15 1.386(5) . ?
C15 H15 0.9500 . ?
C15 C16 1.378(5) . ?
C16 H16 0.9500 . ?
P101 F102 1.601(2) . ?
P101 F103 1.601(2) . ?
P101 F104 1.596(2) . ?
P101 F105 1.591(3) . ?
P101 F106 1.593(2) . ?
P101 F107 1.580(2) . ?

loop_
_exptl_oxdiff_crystal_face_indexfrac_h
_exptl_oxdiff_crystal_face_indexfrac_k
_exptl_oxdiff_crystal_face_indexfrac_l
_exptl_oxdiff_crystal_face_x
_exptl_oxdiff_crystal_face_y
_exptl_oxdiff_crystal_face_z
-0.2361 -5.8995 5.5745 -0.1218 -0.9229 -0.3652
0.1203 5.6584 5.8075 -0.0489 -0.3778 0.9246
-0.1203 -5.6584 -5.8075 0.0489 0.3778 -0.9246
-7.0097 0.2918 -0.8668 -0.9713 0.2332 -0.0478
7.0097 -0.2918 0.8668 0.9713 -0.2332 0.0478
-5.9933 2.9954 3.0021 -0.8749 -0.0878 0.4552
-2.9959 -6.9919 -1.9938 -0.4092 -0.0720 -0.8898
-2.9970 6.9910 3.9975 -0.4589 -0.0524 0.9628
4.9913 0.0005 -5.9986 0.7816 0.5946 -0.2839
-0.9989 6.9913 3.9955 -0.1785 -0.0865 0.9728
1.9925 2.9962 -6.9953 0.3810 0.9088 -0.0197
-1.9934 -5.9927 3.9989 -0.3473 -0.7188 -0.4656
0.9959 -3.9952 -6.9930 0.2254 0.5761 -0.7965
-2.9999 -2.9971 -5.9904 -0.3467 0.5809 -0.6547
-4.0004 4.9929 -3.9930 -0.4961 0.7710 0.3253
-2.0015 7.9897 -0.9986 -0.2493 0.5469 0.8206
4.0003 0.9998 6.9889 0.4691 -0.8111 0.4907
3.0015 -6.9906 2.9954 0.3649 -0.7406 -0.6023
4.0004 -4.9929 3.9930 0.4961 -0.7710 -0.3253
-5.9959 4.9928 0.0048 -0.8302 0.3519 0.5213
-4.9909 -2.9968 5.0002 -0.7748 -0.6311 -0.0983
-3.9926 0.9984 5.9975 -0.6392 -0.5616 0.3992
-1.9952 -7.9904 0.0034 -0.2980 -0.3655 -0.8921
0.0056 -2.9959 6.9934 -0.1006 -0.9428 0.0297
0.0034 2.9966 6.9923 -0.0874 -0.6431 0.6912
-2.0031 6.9908 -3.9953 -0.2113 0.8368 0.5558
-2.0036 2.9956 -6.9915 -0.1798 0.9769 -0.0397
-1.0021 -3.9955 -6.9911 -0.0551 0.6102 -0.8065
2.9976 5.9932 3.9919 0.3801 -0.2045 0.8825
